data_1558673
loop_
_publ_author_name
'Aitchison, Catherine M.'
'Sachs, Michael'
'Little, Marc'
'Wilbraham, Liam'
'Brownbill, Nick J.'
'Kane, Chris'
'Blanc, Fr\'ed\'eric'
'Zwijnenburg, Martijn'
'Durrant, James'
'Sprick, Reiner Sebastian'
'Cooper, Andrew'

_publ_section_title
;
 Structure-activity relationships in well-defined conjugated oligomer
 photocatalysts for hydrogen production from water
;
_journal_name_full 'Chemical Science'
_journal_paper_doi 10.1039/D0SC02675A
_journal_year 2020
_chemical_formula_moiety 'C25 H18'
_chemical_formula_sum 'C25 H18'
_chemical_formula_weight 318.39
_space_group_crystal_system monoclinic
_space_group_IT_number 14
_space_group_name_Hall '-P 2yn'
_space_group_name_H-M_alt 'P 1 21/n 1'
_atom_sites_solution_hydrogens geom
_atom_sites_solution_primary direct
_audit_creation_date 2016-11-03
_audit_creation_method
;
Olex2 1.2-beta
(compiled 2016.08.23 svn.r3337 for OlexSys, GUI svn.r5217)
;
_audit_update_record
;
2020-04-28 deposited with the CCDC.	2020-07-28 downloaded from the CCDC.
;
_cell_angle_alpha 90
_cell_angle_beta 95.924(4)
_cell_angle_gamma 90
_cell_formula_units_Z 4
_cell_length_a 7.9704(15)
_cell_length_b 5.7466(10)
_cell_length_c 36.314(7)
_cell_measurement_reflns_used 6302
_cell_measurement_temperature 150
_cell_measurement_theta_max 26.34
_cell_measurement_theta_min 2.26
_cell_volume 1654.4(5)
_computing_cell_refinement 'SAINT v8.34A (Bruker, 2013)'
_computing_data_collection 'CrystalClear-SM Expert 2.0 r7 (Rigaku, 2011)'
_computing_data_reduction 'SAINT v8.34A (Bruker, 2013)'
_computing_molecular_graphics 'Olex2 (Dolomanov et al., 2009)'
_computing_publication_material 'Olex2 (Dolomanov et al., 2009)'
_computing_structure_refinement 'ShelXL (Sheldrick, 2015)'
_computing_structure_solution 'ShelXS (Sheldrick, 2008)'
_diffrn_ambient_temperature 150
_diffrn_detector CCD
_diffrn_detector_area_resol_mean 28.5714
_diffrn_detector_type 'Rigaku Saturn724+'
_diffrn_measured_fraction_theta_full 0.999
_diffrn_measured_fraction_theta_max 0.999
_diffrn_measurement_device 'AFC12 (Right): Kappa 3 circle'
_diffrn_measurement_device_type 'Rigaku Saturn724+ (2x2 bin mode)'
_diffrn_measurement_method 'profile data from \w-scans'
_diffrn_measurement_specimen_support 'Mitegen 50um'
_diffrn_radiation_collimation 0.3
_diffrn_radiation_monochromator Confocal
_diffrn_radiation_probe x-ray
_diffrn_radiation_type MoK\a
_diffrn_radiation_wavelength 0.71073
_diffrn_reflns_av_unetI/netI 0.0412
_diffrn_reflns_Laue_measured_fraction_full 0.999
_diffrn_reflns_Laue_measured_fraction_max 0.999
_diffrn_reflns_limit_h_max 9
_diffrn_reflns_limit_h_min -9
_diffrn_reflns_limit_k_max 7
_diffrn_reflns_limit_k_min 0
_diffrn_reflns_limit_l_max 45
_diffrn_reflns_limit_l_min 0
_diffrn_reflns_number 3387
_diffrn_reflns_point_group_measured_fraction_full 0.999
_diffrn_reflns_point_group_measured_fraction_max 0.999
_diffrn_reflns_theta_full 26.000
_diffrn_reflns_theta_max 26.378
_diffrn_reflns_theta_min 2.255
_diffrn_source 'Rotating Anode'
_diffrn_source_current 24.0
_diffrn_source_power 1.2
_diffrn_source_target Mo
_diffrn_source_type 'Rotating Anode'
_diffrn_source_voltage 50.0
_diffrn_standards_number 0
_exptl_absorpt_coefficient_mu 0.072
_exptl_absorpt_correction_T_max 0.7454
_exptl_absorpt_correction_T_min 0.4658
_exptl_absorpt_correction_type multi-scan
_exptl_absorpt_process_details
;
 TWINABS-2012/1 (Bruker,2012) was used for absorption correction.
 
For component 1:
 wR2(int) was 0.1237 before and 0.0616 after correction.
 The Ratio of minimum to maximum transmission not present.
 The \l/2 correction factor is Not present
 
For component 2:
 wR2(int) was 0.1305 before and 0.0620 after correction.
 The Ratio of minimum to maximum transmission is 0.62.
 The \l/2 correction factor is Not present

Final HKLF 4 output contains 26353 reflections, Rint = 0.0532
 (13299 with I > 3sig(I), Rint = 0.0466)
;
_exptl_crystal_colour colourless
_exptl_crystal_colour_primary colourless
_exptl_crystal_density_diffrn 1.278
_exptl_crystal_description needle
_exptl_crystal_F_000 672
_exptl_crystal_size_max 0.448
_exptl_crystal_size_mid 0.108
_exptl_crystal_size_min 0.04
_refine_diff_density_max 0.219
_refine_diff_density_min -0.206
_refine_diff_density_rms 0.043
_refine_ls_extinction_method none
_refine_ls_goodness_of_fit_ref 1.065
_refine_ls_hydrogen_treatment constr
_refine_ls_matrix_type full
_refine_ls_number_parameters 227
_refine_ls_number_reflns 3387
_refine_ls_number_restraints 0
_refine_ls_restrained_S_all 1.065
_refine_ls_R_factor_all 0.0636
_refine_ls_R_factor_gt 0.0524
_refine_ls_shift/su_max 0.000
_refine_ls_shift/su_mean 0.000
_refine_ls_structure_factor_coef Fsqd
_refine_ls_weighting_details 'w=1/[\s^2^(Fo^2^)+(0.0487P)^2^+0.6535P] where P=(Fo^2^+2Fc^2^)/3'
_refine_ls_weighting_scheme calc
_refine_ls_wR_factor_gt 0.1228
_refine_ls_wR_factor_ref 0.1309
_reflns_Friedel_coverage 0.000
_reflns_number_gt 2863
_reflns_number_total 3387
_reflns_threshold_expression 'I > 2\s(I)'
_cod_data_source_file d0sc02675a3.cif
_cod_data_source_block PFP_150K
_cod_database_code 1558673
_shelx_space_group_comment
;
The symmetry employed for this shelxl refinement is uniquely defined
by the following loop, which should always be used as a source of
symmetry information in preference to the above space-group names.
They are only intended as comments.
;
_olex2_refinement_description
;
1. Twinned data refinement
 Scales: 0.667(2) 0.333(2)
2. Fixed Uiso
 At 1.2 times of:
  All C(H) groups, All C(H,H) groups
3.a Secondary CH2 refined with riding coordinates:
 C13(H13A,H13B)
3.b Aromatic/amide H refined with riding coordinates:
 C1(H1), C2(H2), C3(H3), C4(H4), C6(H6), C8(H8), C11(H11), C12(H12), C15(H15),
 C17(H17), C18(H18), C21(H21), C22(H22), C23(H23), C24(H24), C25(H25)
;
_shelx_shelxl_version_number 2014/7
_olex2_submission_special_instructions 'No special instructions were received'

loop_
_space_group_symop_operation_xyz
'x, y, z'
'-x+1/2, y+1/2, -z+1/2'
'-x, -y, -z'
'x-1/2, -y-1/2, z-1/2'

loop_
_atom_site_label
_atom_site_type_symbol
_atom_site_fract_x
_atom_site_fract_y
_atom_site_fract_z
_atom_site_U_iso_or_equiv
_atom_site_adp_type
_atom_site_occupancy
_atom_site_site_symmetry_order
_atom_site_calc_flag
_atom_site_refinement_flags_posn
_atom_site_refinement_flags_adp
_atom_site_refinement_flags_occupancy
_atom_site_disorder_assembly
_atom_site_disorder_group
C1 C 0.8156(3) 0.8503(4) 0.46850(6) 0.0506(6) Uani 1 1 d . . . . .
H1 H 0.8960 0.7607 0.4835 0.061 Uiso 1 1 calc R . . . .
C2 C 0.7295(3) 1.0275(4) 0.48410(6) 0.0475(6) Uani 1 1 d . . . . .
H2 H 0.7490 1.0593 0.5099 0.057 Uiso 1 1 calc R . . . .
C3 C 0.6156(3) 1.1565(5) 0.46189(6) 0.0536(6) Uani 1 1 d . . . . .
H3 H 0.5579 1.2811 0.4723 0.064 Uiso 1 1 calc R . . . .
C4 C 0.5831(3) 1.1077(4) 0.42426(6) 0.0459(6) Uani 1 1 d . . . . .
H4 H 0.5025 1.1984 0.4095 0.055 Uiso 1 1 calc R . . . .
C5 C 0.6665(2) 0.9290(3) 0.40798(5) 0.0310(4) Uani 1 1 d . . . . .
C6 C 0.7849(3) 0.8026(4) 0.43090(6) 0.0446(5) Uani 1 1 d . . . . .
H6 H 0.8460 0.6812 0.4206 0.053 Uiso 1 1 calc R . . . .
C7 C 0.6315(2) 0.8723(3) 0.36776(5) 0.0276(4) Uani 1 1 d . . . . .
C8 C 0.5376(2) 1.0228(3) 0.34307(5) 0.0278(4) Uani 1 1 d . . . . .
H8 H 0.4930 1.1628 0.3520 0.033 Uiso 1 1 calc R . . . .
C9 C 0.5093(2) 0.9687(3) 0.30571(5) 0.0256(4) Uani 1 1 d . . . . .
C10 C 0.5754(2) 0.7633(3) 0.29199(5) 0.0243(4) Uani 1 1 d . . . . .
C11 C 0.6668(2) 0.6103(3) 0.31599(5) 0.0289(4) Uani 1 1 d . . . . .
H11 H 0.7110 0.4704 0.3069 0.035 Uiso 1 1 calc R . . . .
C12 C 0.6926(2) 0.6649(3) 0.35340(5) 0.0314(4) Uani 1 1 d . . . . .
H12 H 0.7534 0.5588 0.3698 0.038 Uiso 1 1 calc R . . . .
C13 C 0.4152(2) 1.1038(3) 0.27450(5) 0.0280(4) Uani 1 1 d . . . . .
H13A H 0.4614 1.2630 0.2729 0.034 Uiso 1 1 calc R . . . .
H13B H 0.2935 1.1140 0.2776 0.034 Uiso 1 1 calc R . . . .
C14 C 0.4444(2) 0.9622(3) 0.24073(5) 0.0243(4) Uani 1 1 d . . . . .
C15 C 0.3942(2) 1.0048(3) 0.20366(5) 0.0260(4) Uani 1 1 d . . . . .
H15 H 0.3354 1.1442 0.1966 0.031 Uiso 1 1 calc R . . . .
C16 C 0.4293(2) 0.8438(3) 0.17640(5) 0.0251(4) Uani 1 1 d . . . . .
C17 C 0.5166(2) 0.6389(3) 0.18802(5) 0.0281(4) Uani 1 1 d . . . . .
H17 H 0.5392 0.5265 0.1700 0.034 Uiso 1 1 calc R . . . .
C18 C 0.5704(2) 0.5966(3) 0.22492(5) 0.0274(4) Uani 1 1 d . . . . .
H18 H 0.6311 0.4586 0.2320 0.033 Uiso 1 1 calc R . . . .
C19 C 0.5344(2) 0.7587(3) 0.25156(5) 0.0240(4) Uani 1 1 d . . . . .
C20 C 0.3803(2) 0.8880(3) 0.13626(5) 0.0273(4) Uani 1 1 d . . . . .
C21 C 0.2678(3) 1.0634(4) 0.12404(6) 0.0448(5) Uani 1 1 d . . . . .
H21 H 0.2177 1.1552 0.1417 0.054 Uiso 1 1 calc R . . . .
C22 C 0.2271(3) 1.1073(4) 0.08657(6) 0.0502(6) Uani 1 1 d . . . . .
H22 H 0.1502 1.2288 0.0791 0.060 Uiso 1 1 calc R . . . .
C23 C 0.2961(3) 0.9785(4) 0.06030(6) 0.0397(5) Uani 1 1 d . . . . .
H23 H 0.2675 1.0094 0.0347 0.048 Uiso 1 1 calc R . . . .
C24 C 0.4079(3) 0.8029(4) 0.07152(6) 0.0458(5) Uani 1 1 d . . . . .
H24 H 0.4565 0.7117 0.0536 0.055 Uiso 1 1 calc R . . . .
C25 C 0.4496(3) 0.7588(4) 0.10899(6) 0.0420(5) Uani 1 1 d . . . . .
H25 H 0.5273 0.6378 0.1162 0.050 Uiso 1 1 calc R . . . .

loop_
_atom_site_aniso_label
_atom_site_aniso_U_11
_atom_site_aniso_U_22
_atom_site_aniso_U_33
_atom_site_aniso_U_23
_atom_site_aniso_U_13
_atom_site_aniso_U_12
C1 0.0694(16) 0.0459(13) 0.0344(11) 0.0018(10) -0.0054(11) 0.0054(12)
C2 0.0599(14) 0.0522(14) 0.0302(11) -0.0028(10) 0.0040(10) -0.0043(11)
C3 0.0625(15) 0.0606(15) 0.0374(12) -0.0132(11) 0.0037(10) 0.0142(12)
C4 0.0508(13) 0.0499(13) 0.0361(11) -0.0056(10) -0.0003(9) 0.0135(10)
C5 0.0331(9) 0.0300(10) 0.0305(10) 0.0009(8) 0.0059(8) -0.0044(8)
C6 0.0595(13) 0.0375(11) 0.0358(11) -0.0009(9) 0.0004(10) 0.0080(10)
C7 0.0270(9) 0.0266(9) 0.0297(9) 0.0008(7) 0.0051(7) -0.0028(7)
C8 0.0313(9) 0.0212(9) 0.0320(9) -0.0007(7) 0.0083(7) 0.0009(7)
C9 0.0255(8) 0.0202(8) 0.0315(10) 0.0006(7) 0.0055(7) -0.0010(7)
C10 0.0232(8) 0.0203(8) 0.0298(9) 0.0004(7) 0.0047(7) -0.0019(6)
C11 0.0305(9) 0.0225(9) 0.0338(10) -0.0016(7) 0.0040(7) 0.0042(7)
C12 0.0327(10) 0.0284(10) 0.0326(10) 0.0027(8) 0.0019(8) 0.0022(8)
C13 0.0354(9) 0.0204(8) 0.0287(9) -0.0001(7) 0.0054(8) 0.0024(7)
C14 0.0245(8) 0.0195(8) 0.0296(9) -0.0010(7) 0.0067(7) -0.0011(6)
C15 0.0273(9) 0.0179(8) 0.0333(9) 0.0022(7) 0.0050(7) 0.0006(7)
C16 0.0233(8) 0.0221(8) 0.0306(9) -0.0015(7) 0.0056(7) -0.0017(7)
C17 0.0285(9) 0.0246(9) 0.0324(9) -0.0031(8) 0.0087(7) 0.0015(7)
C18 0.0277(9) 0.0214(8) 0.0341(10) 0.0012(7) 0.0072(7) 0.0039(7)
C19 0.0219(8) 0.0201(8) 0.0306(9) 0.0004(7) 0.0060(6) -0.0011(6)
C20 0.0272(9) 0.0243(9) 0.0309(9) -0.0003(7) 0.0056(7) -0.0033(7)
C21 0.0533(13) 0.0476(13) 0.0342(11) 0.0008(10) 0.0080(9) 0.0207(11)
C22 0.0584(14) 0.0538(14) 0.0379(12) 0.0062(11) 0.0032(10) 0.0222(12)
C23 0.0442(11) 0.0433(12) 0.0312(10) 0.0034(9) 0.0027(8) -0.0018(10)
C24 0.0649(15) 0.0415(12) 0.0312(11) -0.0043(9) 0.0065(10) 0.0087(11)
C25 0.0566(13) 0.0345(11) 0.0350(11) -0.0017(9) 0.0045(10) 0.0117(10)

loop_
_atom_type_symbol
_atom_type_description
_atom_type_scat_dispersion_real
_atom_type_scat_dispersion_imag
_atom_type_scat_source
C C 0.0033 0.0016 'International Tables Vol C Tables 4.2.6.8 and 6.1.1.4'
H H 0.0000 0.0000 'International Tables Vol C Tables 4.2.6.8 and 6.1.1.4'

loop_
_geom_angle_atom_site_label_1
_geom_angle_atom_site_label_2
_geom_angle_atom_site_label_3
_geom_angle
_geom_angle_site_symmetry_1
_geom_angle_site_symmetry_3
_geom_angle_publ_flag
C2 C1 H1 119.9 . . ?
C2 C1 C6 120.3(2) . . ?
C6 C1 H1 119.9 . . ?
C1 C2 H2 120.5 . . ?
C3 C2 C1 119.0(2) . . ?
C3 C2 H2 120.5 . . ?
C2 C3 H3 119.5 . . ?
C2 C3 C4 120.9(2) . . ?
C4 C3 H3 119.5 . . ?
C3 C4 H4 119.4 . . ?
C5 C4 C3 121.2(2) . . ?
C5 C4 H4 119.4 . . ?
C4 C5 C6 117.04(18) . . ?
C4 C5 C7 121.89(18) . . ?
C6 C5 C7 121.07(18) . . ?
C1 C6 C5 121.5(2) . . ?
C1 C6 H6 119.2 . . ?
C5 C6 H6 119.2 . . ?
C8 C7 C5 121.55(16) . . ?
C8 C7 C12 117.82(17) . . ?
C12 C7 C5 120.63(17) . . ?
C7 C8 H8 119.7 . . ?
C9 C8 C7 120.55(16) . . ?
C9 C8 H8 119.7 . . ?
C8 C9 C10 120.40(16) . . ?
C8 C9 C13 129.61(16) . . ?
C10 C9 C13 109.97(15) . . ?
C9 C10 C19 108.44(15) . . ?
C11 C10 C9 120.04(17) . . ?
C11 C10 C19 131.48(16) . . ?
C10 C11 H11 120.5 . . ?
C12 C11 C10 119.06(17) . . ?
C12 C11 H11 120.5 . . ?
C7 C12 H12 118.9 . . ?
C11 C12 C7 122.10(17) . . ?
C11 C12 H12 118.9 . . ?
C9 C13 H13A 111.1 . . ?
C9 C13 H13B 111.1 . . ?
C9 C13 C14 103.10(13) . . ?
H13A C13 H13B 109.1 . . ?
C14 C13 H13A 111.1 . . ?
C14 C13 H13B 111.1 . . ?
C15 C14 C13 129.84(16) . . ?
C15 C14 C19 120.41(16) . . ?
C19 C14 C13 109.74(15) . . ?
C14 C15 H15 119.7 . . ?
C14 C15 C16 120.67(16) . . ?
C16 C15 H15 119.7 . . ?
C15 C16 C17 117.86(16) . . ?
C15 C16 C20 121.72(15) . . ?
C17 C16 C20 120.41(16) . . ?
C16 C17 H17 119.0 . . ?
C18 C17 C16 122.00(17) . . ?
C18 C17 H17 119.0 . . ?
C17 C18 H18 120.4 . . ?
C17 C18 C19 119.25(16) . . ?
C19 C18 H18 120.4 . . ?
C14 C19 C10 108.57(15) . . ?
C18 C19 C10 131.63(16) . . ?
C18 C19 C14 119.79(16) . . ?
C21 C20 C16 122.05(17) . . ?
C21 C20 C25 116.63(18) . . ?
C25 C20 C16 121.30(16) . . ?
C20 C21 H21 119.3 . . ?
C22 C21 C20 121.5(2) . . ?
C22 C21 H21 119.3 . . ?
C21 C22 H22 119.5 . . ?
C23 C22 C21 121.0(2) . . ?
C23 C22 H22 119.5 . . ?
C22 C23 H23 120.5 . . ?
C22 C23 C24 118.93(19) . . ?
C24 C23 H23 120.5 . . ?
C23 C24 H24 119.8 . . ?
C23 C24 C25 120.3(2) . . ?
C25 C24 H24 119.8 . . ?
C20 C25 H25 119.2 . . ?
C24 C25 C20 121.65(19) . . ?
C24 C25 H25 119.2 . . ?

loop_
_geom_bond_atom_site_label_1
_geom_bond_atom_site_label_2
_geom_bond_distance
_geom_bond_site_symmetry_2
_geom_bond_publ_flag
C1 H1 0.9500 . ?
C1 C2 1.382(3) . ?
C1 C6 1.389(3) . ?
C2 H2 0.9500 . ?
C2 C3 1.369(3) . ?
C3 H3 0.9500 . ?
C3 C4 1.393(3) . ?
C4 H4 0.9500 . ?
C4 C5 1.388(3) . ?
C5 C6 1.396(3) . ?
C5 C7 1.494(2) . ?
C6 H6 0.9500 . ?
C7 C8 1.405(2) . ?
C7 C12 1.408(3) . ?
C8 H8 0.9500 . ?
C8 C9 1.387(2) . ?
C9 C10 1.405(2) . ?
C9 C13 1.508(2) . ?
C10 C11 1.390(2) . ?
C10 C19 1.471(2) . ?
C11 H11 0.9500 . ?
C11 C12 1.388(3) . ?
C12 H12 0.9500 . ?
C13 H13A 0.9900 . ?
C13 H13B 0.9900 . ?
C13 C14 1.510(2) . ?
C14 C15 1.386(2) . ?
C14 C19 1.407(2) . ?
C15 H15 0.9500 . ?
C15 C16 1.404(2) . ?
C16 C17 1.410(2) . ?
C16 C20 1.491(2) . ?
C17 H17 0.9500 . ?
C17 C18 1.386(3) . ?
C18 H18 0.9500 . ?
C18 C19 1.394(2) . ?
C20 C21 1.391(3) . ?
C20 C25 1.397(3) . ?
C21 H21 0.9500 . ?
C21 C22 1.389(3) . ?
C22 H22 0.9500 . ?
C22 C23 1.367(3) . ?
C23 H23 0.9500 . ?
C23 C24 1.379(3) . ?
C24 H24 0.9500 . ?
C24 C25 1.390(3) . ?
C25 H25 0.9500 . ?

loop_
_geom_torsion_atom_site_label_1
_geom_torsion_atom_site_label_2
_geom_torsion_atom_site_label_3
_geom_torsion_atom_site_label_4
_geom_torsion
_geom_torsion_site_symmetry_1
_geom_torsion_site_symmetry_2
_geom_torsion_site_symmetry_3
_geom_torsion_site_symmetry_4
_geom_torsion_publ_flag
C1 C2 C3 C4 1.5(4) . . . . ?
C2 C1 C6 C5 -0.6(4) . . . . ?
C2 C3 C4 C5 -0.8(4) . . . . ?
C3 C4 C5 C6 -0.6(3) . . . . ?
C3 C4 C5 C7 179.2(2) . . . . ?
C4 C5 C6 C1 1.3(3) . . . . ?
C4 C5 C7 C8 12.4(3) . . . . ?
C4 C5 C7 C12 -167.78(19) . . . . ?
C5 C7 C8 C9 178.79(16) . . . . ?
C5 C7 C12 C11 -177.98(17) . . . . ?
C6 C1 C2 C3 -0.8(4) . . . . ?
C6 C5 C7 C8 -167.89(19) . . . . ?
C6 C5 C7 C12 12.0(3) . . . . ?
C7 C5 C6 C1 -178.5(2) . . . . ?
C7 C8 C9 C10 -0.5(3) . . . . ?
C7 C8 C9 C13 -179.20(17) . . . . ?
C8 C7 C12 C11 1.9(3) . . . . ?
C8 C9 C10 C11 1.3(2) . . . . ?
C8 C9 C10 C19 -176.67(15) . . . . ?
C8 C9 C13 C14 174.99(18) . . . . ?
C9 C10 C11 C12 -0.6(3) . . . . ?
C9 C10 C19 C14 0.41(19) . . . . ?
C9 C10 C19 C18 179.79(17) . . . . ?
C9 C13 C14 C15 -177.18(17) . . . . ?
C9 C13 C14 C19 4.07(17) . . . . ?
C10 C9 C13 C14 -3.82(18) . . . . ?
C10 C11 C12 C7 -1.1(3) . . . . ?
C11 C10 C19 C14 -177.30(17) . . . . ?
C11 C10 C19 C18 2.1(3) . . . . ?
C12 C7 C8 C9 -1.1(3) . . . . ?
C13 C9 C10 C11 -179.72(15) . . . . ?
C13 C9 C10 C19 2.26(19) . . . . ?
C13 C14 C15 C16 -177.41(16) . . . . ?
C13 C14 C19 C10 -2.91(18) . . . . ?
C13 C14 C19 C18 177.62(15) . . . . ?
C14 C15 C16 C17 0.1(2) . . . . ?
C14 C15 C16 C20 -178.50(15) . . . . ?
C15 C14 C19 C10 178.21(15) . . . . ?
C15 C14 C19 C18 -1.3(2) . . . . ?
C15 C16 C17 C18 -1.4(3) . . . . ?
C15 C16 C20 C21 -13.8(3) . . . . ?
C15 C16 C20 C25 164.19(18) . . . . ?
C16 C17 C18 C19 1.3(3) . . . . ?
C16 C20 C21 C22 178.0(2) . . . . ?
C16 C20 C25 C24 -178.34(19) . . . . ?
C17 C16 C20 C21 167.63(18) . . . . ?
C17 C16 C20 C25 -14.3(3) . . . . ?
C17 C18 C19 C10 -179.33(17) . . . . ?
C17 C18 C19 C14 0.0(2) . . . . ?
C19 C10 C11 C12 176.93(17) . . . . ?
C19 C14 C15 C16 1.2(3) . . . . ?
C20 C16 C17 C18 177.22(16) . . . . ?
C20 C21 C22 C23 0.3(4) . . . . ?
C21 C20 C25 C24 -0.2(3) . . . . ?
C21 C22 C23 C24 -0.1(4) . . . . ?
C22 C23 C24 C25 -0.2(3) . . . . ?
C23 C24 C25 C20 0.3(4) . . . . ?
C25 C20 C21 C22 -0.1(3) . . . . ?

loop_
_twin_individual_id
_twin_individual_mass_fraction_refined
1 0.667(2)
2 0.333(2)
